data_7030067
loop_
_publ_author_name
'Jiang, Jin'
'Yin, Handong'
'Wang, Fangli'
'Han, Zhong'
'Wang, Fei'
'Cheng, Shuang'
'Hong, Min'

_publ_section_title
;
 Novel tetranuclear triarylantimony(V) complexes with (+-)-mandelic acid
 ligands: synthesis, characterization, in vitro cytotoxicity and DNA
 binding properties.
;
_journal_issue 24
_journal_name_full 'Dalton transactions (Cambridge, England : 2003)'
_journal_page_first 8563
_journal_page_last 8566
_journal_paper_doi 10.1039/c3dt50221j
_journal_volume 42
_journal_year 2013
_chemical_formula_sum 'C18 H11 Cl2 F3 Sb'
_chemical_formula_weight 476.92
_chemical_name_systematic
;
?
;
_space_group_IT_number 15
_symmetry_cell_setting monoclinic
_symmetry_space_group_name_Hall '-C 2yc'
_symmetry_space_group_name_H-M 'C 1 2/c 1'
_atom_sites_solution_hydrogens geom
_atom_sites_solution_primary direct
_atom_sites_solution_secondary difmap
_audit_creation_method SHELXL-97
_cell_angle_alpha 90.00
_cell_angle_beta 106.4830(10)
_cell_angle_gamma 90.00
_cell_formula_units_Z 4
_cell_length_a 15.7459(13)
_cell_length_b 10.8520(9)
_cell_length_c 10.6081(11)
_cell_measurement_reflns_used 3245
_cell_measurement_temperature 298(2)
_cell_measurement_theta_max 28.084
_cell_measurement_theta_min 2.698
_cell_volume 1738.2(3)
_computing_cell_refinement 'Bruker SMART'
_computing_data_collection 'Bruker SMART'
_computing_data_reduction 'Bruker SAINT'
_computing_molecular_graphics 'Bruker SHELXTL'
_computing_publication_material 'Bruker SHELXTL'
_computing_structure_refinement 'SHELXL-97 (Sheldrick, 1997)'
_computing_structure_solution 'SHELXS-97 (Sheldrick, 1990)'
_diffrn_ambient_temperature 298(2)
_diffrn_measured_fraction_theta_full 0.997
_diffrn_measured_fraction_theta_max 0.997
_diffrn_measurement_device_type 'CCD area detector'
_diffrn_measurement_method 'phi and omega scans'
_diffrn_radiation_monochromator graphite
_diffrn_radiation_source 'fine-focus sealed tube'
_diffrn_radiation_type MoK\a
_diffrn_radiation_wavelength 0.71073
_diffrn_reflns_av_R_equivalents 0.0387
_diffrn_reflns_av_sigmaI/netI 0.0395
_diffrn_reflns_limit_h_max 18
_diffrn_reflns_limit_h_min -16
_diffrn_reflns_limit_k_max 10
_diffrn_reflns_limit_k_min -12
_diffrn_reflns_limit_l_max 12
_diffrn_reflns_limit_l_min -10
_diffrn_reflns_number 4209
_diffrn_reflns_theta_full 25.01
_diffrn_reflns_theta_max 25.01
_diffrn_reflns_theta_min 2.70
_exptl_absorpt_coefficient_mu 1.920
_exptl_absorpt_correction_T_max 0.5065
_exptl_absorpt_correction_T_min 0.4592
_exptl_absorpt_correction_type multi-scan
_exptl_absorpt_process_details sadabs
_exptl_crystal_colour colourless
_exptl_crystal_density_diffrn 1.822
_exptl_crystal_density_method 'not measured'
_exptl_crystal_description block
_exptl_crystal_F_000 924
_exptl_crystal_size_max 0.48
_exptl_crystal_size_mid 0.42
_exptl_crystal_size_min 0.41
_refine_diff_density_max 0.700
_refine_diff_density_min -1.509
_refine_diff_density_rms 0.109
_refine_ls_extinction_coef 0.0150(8)
_refine_ls_extinction_expression Fc^*^=kFc[1+0.001xFc^2^\l^3^/sin(2\q)]^-1/4^
_refine_ls_extinction_method SHELXL
_refine_ls_goodness_of_fit_ref 1.089
_refine_ls_hydrogen_treatment constr
_refine_ls_matrix_type full
_refine_ls_number_parameters 116
_refine_ls_number_reflns 1532
_refine_ls_number_restraints 0
_refine_ls_restrained_S_all 1.089
_refine_ls_R_factor_all 0.0396
_refine_ls_R_factor_gt 0.0335
_refine_ls_shift/su_max 0.000
_refine_ls_shift/su_mean 0.000
_refine_ls_structure_factor_coef Fsqd
_refine_ls_weighting_details 'calc w=1/[\s^2^(Fo^2^)+(0.0524P)^2^+1.0478P] where P=(Fo^2^+2Fc^2^)/3'
_refine_ls_weighting_scheme calc
_refine_ls_wR_factor_gt 0.0814
_refine_ls_wR_factor_ref 0.0877
_reflns_number_gt 1366
_reflns_number_total 1532
_reflns_threshold_expression >2sigma(I)
_cod_data_source_file c3dt50221j.cif
_cod_data_source_block 120427d
_cod_depositor_comments
;
The following automatic conversions were performed:

'_symmetry_cell_setting' value 'Monoclinic' changed to 'monoclinic'
according to
/usr/data/users/saulius/automatic-downloads/retrospective/RSC/lib/dictionaries/cif_core.dic
dictionary named 'cif_core.dic' version 2.4.2 from 2011-04-26.

Automatic conversion script
Id: cif_fix_values 2281 2013-09-26 08:29:07Z andrius 
;
_cod_original_sg_symbol_H-M 'C2/c '
_cod_database_code 7030067

loop_
_symmetry_equiv_pos_as_xyz
'x, y, z'
'-x, y, -z+1/2'
'x+1/2, y+1/2, z'
'-x+1/2, y+1/2, -z+1/2'
'-x, -y, -z'
'x, -y, z-1/2'
'-x+1/2, -y+1/2, -z'
'x+1/2, -y+1/2, z-1/2'

loop_
_atom_site_label
_atom_site_type_symbol
_atom_site_fract_x
_atom_site_fract_y
_atom_site_fract_z
_atom_site_U_iso_or_equiv
_atom_site_adp_type
_atom_site_occupancy
_atom_site_symmetry_multiplicity
_atom_site_calc_flag
_atom_site_refinement_flags
Sb1 Sb 0.5000 0.17524(3) 0.2500 0.0312(2) Uani 1 2 d S
F1 F 0.2800(3) -0.2079(4) 0.2110(4) 0.0989(13) Uani 1 1 d .
F2 F 0.6033(5) 0.6179(5) 0.1232(8) 0.083(2) Uani 0.50 1 d P
Cl1 Cl 0.54059(8) 0.17047(9) 0.04243(11) 0.0434(3) Uani 1 1 d .
C1 C 0.3847(3) 0.0721(4) 0.1587(4) 0.0360(9) Uani 1 1 d .
C2 C 0.3692(3) -0.0341(4) 0.2192(4) 0.0433(10) Uani 1 1 d .
H2 H 0.4060 -0.0580 0.3006 0.052 Uiso 1 1 calc R
C3 C 0.2973(3) -0.1033(4) 0.1545(5) 0.0561(13) Uani 1 1 d .
C4 C 0.2410(3) -0.0706(5) 0.0359(5) 0.0626(14) Uani 1 1 d .
H4 H 0.1928 -0.1199 -0.0053 0.075 Uiso 1 1 calc R
C5 C 0.2574(3) 0.0366(6) -0.0208(5) 0.0661(15) Uani 1 1 d .
H5 H 0.2193 0.0610 -0.1011 0.079 Uiso 1 1 calc R
C6 C 0.3292(3) 0.1087(5) 0.0391(5) 0.0515(11) Uani 1 1 d .
H6 H 0.3403 0.1812 -0.0003 0.062 Uiso 1 1 calc R
C7 C 0.5000 0.3713(5) 0.2500 0.0345(12) Uani 1 2 d S
C8 C 0.5509(3) 0.4344(4) 0.1838(5) 0.0460(10) Uani 1 1 d .
H8 H 0.5843 0.3919 0.1384 0.055 Uiso 1 1 calc R
C9 C 0.5511(4) 0.5608(4) 0.1867(5) 0.0583(13) Uani 1 1 d .
C10 C 0.5000 0.6249(6) 0.2500 0.0597(19) Uani 1 2 d S
H10 H 0.5000 0.7106 0.2500 0.072 Uiso 1 2 calc SR

loop_
_atom_site_aniso_label
_atom_site_aniso_U_11
_atom_site_aniso_U_22
_atom_site_aniso_U_33
_atom_site_aniso_U_23
_atom_site_aniso_U_13
_atom_site_aniso_U_12
Sb1 0.0376(3) 0.0257(3) 0.0308(3) 0.000 0.01037(18) 0.000
F1 0.117(3) 0.073(2) 0.109(3) -0.011(2) 0.035(3) -0.049(2)
F2 0.095(5) 0.041(3) 0.131(6) 0.020(4) 0.060(5) -0.008(3)
Cl1 0.0592(7) 0.0404(6) 0.0360(6) -0.0002(4) 0.0221(5) 0.0012(4)
C1 0.036(2) 0.034(2) 0.039(2) -0.0090(17) 0.0122(19) -0.0024(16)
C2 0.045(2) 0.039(2) 0.042(2) -0.0012(19) 0.0068(19) -0.002(2)
C3 0.063(3) 0.046(3) 0.067(3) -0.014(2) 0.030(3) -0.018(2)
C4 0.043(3) 0.083(4) 0.061(3) -0.029(3) 0.012(3) -0.017(3)
C5 0.042(3) 0.096(4) 0.052(3) -0.007(3) -0.001(2) 0.001(3)
C6 0.045(3) 0.057(3) 0.047(3) 0.003(2) 0.003(2) 0.003(2)
C7 0.042(3) 0.027(3) 0.031(3) 0.000 0.004(2) 0.000
C8 0.053(3) 0.038(2) 0.049(3) -0.0012(19) 0.019(2) -0.005(2)
C9 0.076(3) 0.039(3) 0.057(3) 0.004(2) 0.015(3) -0.012(2)
C10 0.088(6) 0.027(3) 0.053(4) 0.000 0.004(4) 0.000

loop_
_atom_type_symbol
_atom_type_description
_atom_type_scat_dispersion_real
_atom_type_scat_dispersion_imag
_atom_type_scat_source
C C 0.0033 0.0016 'International Tables Vol C Tables 4.2.6.8 and 6.1.1.4'
H H 0.0000 0.0000 'International Tables Vol C Tables 4.2.6.8 and 6.1.1.4'
F F 0.0171 0.0103 'International Tables Vol C Tables 4.2.6.8 and 6.1.1.4'
Cl Cl 0.1484 0.1585 'International Tables Vol C Tables 4.2.6.8 and 6.1.1.4'
Sb Sb -0.5866 1.5461 'International Tables Vol C Tables 4.2.6.8 and 6.1.1.4'

loop_
_geom_angle_atom_site_label_1
_geom_angle_atom_site_label_2
_geom_angle_atom_site_label_3
_geom_angle
_geom_angle_site_symmetry_1
_geom_angle_site_symmetry_3
C1 Sb1 C1 116.2(2) . 2_655
C1 Sb1 C7 121.89(11) . .
C1 Sb1 C7 121.89(11) 2_655 .
C1 Sb1 Cl1 89.21(11) . .
C1 Sb1 Cl1 89.51(11) 2_655 .
C7 Sb1 Cl1 91.21(2) . .
C1 Sb1 Cl1 89.51(11) . 2_655
C1 Sb1 Cl1 89.21(11) 2_655 2_655
C7 Sb1 Cl1 91.21(2) . 2_655
Cl1 Sb1 Cl1 177.59(4) . 2_655
C2 C1 C6 121.5(4) . .
C2 C1 Sb1 118.1(3) . .
C6 C1 Sb1 120.3(3) . .
C3 C2 C1 117.2(4) . .
C3 C2 H2 121.4 . .
C1 C2 H2 121.4 . .
F1 C3 C4 118.0(5) . .
F1 C3 C2 118.8(5) . .
C4 C3 C2 123.2(5) . .
C3 C4 C5 118.3(5) . .
C3 C4 H4 120.9 . .
C5 C4 H4 120.9 . .
C4 C5 C6 120.9(5) . .
C4 C5 H5 119.5 . .
C6 C5 H5 119.5 . .
C5 C6 C1 119.0(5) . .
C5 C6 H6 120.5 . .
C1 C6 H6 120.5 . .
C8 C7 C8 120.8(5) . 2_655
C8 C7 Sb1 119.6(3) . .
C8 C7 Sb1 119.6(3) 2_655 .
C9 C8 C7 118.8(4) . .
C9 C8 H8 120.6 . .
C7 C8 H8 120.6 . .
F2 C9 C8 116.5(5) . .
F2 C9 C10 122.3(5) . .
C8 C9 C10 121.3(5) . .
C9 C10 C9 119.2(6) . 2_655
C9 C10 H10 120.4 . .
C9 C10 H10 120.4 2_655 .

loop_
_geom_bond_atom_site_label_1
_geom_bond_atom_site_label_2
_geom_bond_distance
_geom_bond_site_symmetry_2
Sb1 C1 2.119(4) .
Sb1 C1 2.119(4) 2_655
Sb1 C7 2.127(5) .
Sb1 Cl1 2.4613(10) .
Sb1 Cl1 2.4613(10) 2_655
F1 C3 1.346(6) .
F2 C9 1.351(7) .
C1 C2 1.374(6) .
C1 C6 1.379(6) .
C2 C3 1.370(6) .
C2 H2 0.9300 .
C3 C4 1.364(8) .
C4 C5 1.367(8) .
C4 H4 0.9300 .
C5 C6 1.374(7) .
C5 H5 0.9300 .
C6 H6 0.9300 .
C7 C8 1.387(5) .
C7 C8 1.387(5) 2_655
C8 C9 1.371(7) .
C8 H8 0.9300 .
C9 C10 1.375(6) .
C10 C9 1.375(6) 2_655
C10 H10 0.9300 .
